data_2214865
loop_
_publ_author_name
'Arif, M. Asyikin M.'
'Yamin, Bohari M'

_publ_section_title
;
 <i>N</i>-(Biphenyl-4-carbonyl)-<i>N</i>'-(2-chlorophenyl)thiourea
;
_journal_coeditor_code SI2028
_journal_issue 8
_journal_name_full 'Acta Crystallographica Section E'
_journal_page_first o3594
_journal_page_last o3594
_journal_paper_doi 10.1107/S1600536807035179
_journal_volume 63
_journal_year 2007
_chemical_formula_iupac 'C20 H15 Cl N2 O S'
_chemical_formula_moiety 'C20 H15 Cl N2 O S'
_chemical_formula_sum 'C20 H15 Cl N2 O S'
_chemical_formula_weight 366.85
_chemical_name_common
;
N-(biphenyl-4-carbonyl)-N'-(2-chlorophenyl)thiourea
N-(2-chlorophenylcarbamothioyl)biphenyl-4-carboxamide
;
_chemical_name_systematic
;
<i>N</i>-(Biphenyl-4-carbonyl)-<i>N</i>'-(2-chlorophenyl)thiourea
;
_space_group_IT_number 14
_symmetry_cell_setting monoclinic
_symmetry_space_group_name_Hall '-P 2yn'
_symmetry_space_group_name_H-M 'P 1 21/n 1'
_atom_sites_solution_hydrogens geom
_atom_sites_solution_primary direct
_atom_sites_solution_secondary difmap
_audit_creation_method SHELXL-97
_cell_angle_alpha 90.00
_cell_angle_beta 90.295(3)
_cell_angle_gamma 90.00
_cell_formula_units_Z 4
_cell_length_a 9.2448(14)
_cell_length_b 7.2284(11)
_cell_length_c 25.934(4)
_cell_measurement_reflns_used 993
_cell_measurement_temperature 298(2)
_cell_measurement_theta_max 26.0
_cell_measurement_theta_min 1.5
_cell_volume 1733.0(5)
_computing_cell_refinement 'SAINT (Bruker, 2000)'
_computing_data_collection 'SMART (Bruker, 2000)'
_computing_data_reduction SAINT
_computing_molecular_graphics 'SHELXTL (Sheldrick, 1997b)'
_computing_publication_material
;
SHELXTL, PARST (Nardelli, 1995) and PLATON (Spek, 2003)
;
_computing_structure_refinement 'SHELXL97 (Sheldrick, 1997a)'
_computing_structure_solution 'SHELXS97 (Sheldrick, 1997a)'
_diffrn_ambient_temperature 298(2)
_diffrn_detector_area_resol_mean 83.66
_diffrn_measured_fraction_theta_full 0.99
_diffrn_measured_fraction_theta_max 0.99
_diffrn_measurement_device_type
;
Bruker SMART APEX CCD area-detector
;
_diffrn_measurement_method \w
_diffrn_radiation_monochromator graphite
_diffrn_radiation_source 'fine-focus sealed tube'
_diffrn_radiation_type MoK\a
_diffrn_radiation_wavelength 0.71073
_diffrn_reflns_av_R_equivalents 0.0638
_diffrn_reflns_av_sigmaI/netI 0.0816
_diffrn_reflns_limit_h_max 10
_diffrn_reflns_limit_h_min -11
_diffrn_reflns_limit_k_max 8
_diffrn_reflns_limit_k_min -8
_diffrn_reflns_limit_l_max 31
_diffrn_reflns_limit_l_min -29
_diffrn_reflns_number 8945
_diffrn_reflns_theta_full 26.0
_diffrn_reflns_theta_max 26.0
_diffrn_reflns_theta_min 1.5
_diffrn_standards_decay_% 0
_diffrn_standards_interval_count 0
_diffrn_standards_interval_time 0
_diffrn_standards_number 0
_exptl_absorpt_coefficient_mu 0.351
_exptl_absorpt_correction_T_max 0.975
_exptl_absorpt_correction_T_min 0.844
_exptl_absorpt_correction_type multi-scan
_exptl_absorpt_process_details '(SADABS; Bruker, 2000)'
_exptl_crystal_colour colourless
_exptl_crystal_density_diffrn 1.406
_exptl_crystal_density_method 'not measured'
_exptl_crystal_description slab
_exptl_crystal_F_000 760
_exptl_crystal_size_max 0.50
_exptl_crystal_size_mid 0.30
_exptl_crystal_size_min 0.07
_refine_diff_density_max 0.17
_refine_diff_density_min -0.17
_refine_ls_extinction_method none
_refine_ls_goodness_of_fit_ref 1.02
_refine_ls_hydrogen_treatment mixed
_refine_ls_matrix_type full
_refine_ls_number_parameters 234
_refine_ls_number_reflns 3219
_refine_ls_number_restraints 2
_refine_ls_restrained_S_all 1.02
_refine_ls_R_factor_all 0.137
_refine_ls_R_factor_gt 0.063
_refine_ls_shift/su_max 0.000
_refine_ls_shift/su_mean 0.000
_refine_ls_structure_factor_coef Fsqd
_refine_ls_weighting_details 'w=1/[\s^2^(Fo^2^)+(0.0507P)^2^+0.1441P] where P=(Fo^2^+2Fc^2^)/3'
_refine_ls_weighting_scheme calc
_refine_ls_wR_factor_gt 0.111
_refine_ls_wR_factor_ref 0.131
_reflns_number_gt 1742
_reflns_number_total 3219
_reflns_threshold_expression I>2\s(I)
_cod_data_source_file si2028.cif
_cod_data_source_block I
_cod_original_sg_symbol_H-M 'P 21/n'
_cod_database_code 2214865
_cod_database_fobs_code 2214865

loop_
_symmetry_equiv_pos_as_xyz
'x, y, z'
'-x+1/2, y+1/2, -z+1/2'
'-x, -y, -z'
'x-1/2, -y-1/2, z-1/2'

loop_
_atom_site_type_symbol
_atom_site_label
_atom_site_fract_x
_atom_site_fract_y
_atom_site_fract_z
_atom_site_U_iso_or_equiv
_atom_site_adp_type
_atom_site_calc_flag
_atom_site_refinement_flags
_atom_site_occupancy
Cl Cl1 1.27749(11) 0.44805(15) 0.13364(4) 0.0817(4) Uani d . 1
S S1 0.88704(10) 0.09939(17) 0.21077(4) 0.0781(4) Uani d . 1
O O1 0.9742(3) 0.1787(4) 0.04062(9) 0.0664(8) Uani d . 1
N N1 0.8363(3) 0.1431(4) 0.11180(11) 0.0503(7) Uani d D 1
H H1A 0.7484(15) 0.138(5) 0.1217(12) 0.071(12) Uiso d D 1
N N2 1.0760(3) 0.1311(4) 0.13409(11) 0.0523(8) Uani d D 1
H H2A 1.084(3) 0.143(4) 0.1011(4) 0.051(10) Uiso d D 1
C C1 0.3650(4) 0.3033(5) -0.12193(13) 0.0567(10) Uani d . 1
H H1B 0.4552 0.2864 -0.1370 0.068 Uiso calc R 1
C C2 0.2491(4) 0.3507(6) -0.15248(14) 0.0695(11) Uani d . 1
H H2B 0.2623 0.3679 -0.1877 0.083 Uiso calc R 1
C C3 0.1151(4) 0.3727(5) -0.13193(15) 0.0640(10) Uani d . 1
H H3A 0.0369 0.4040 -0.1528 0.077 Uiso calc R 1
C C4 0.0972(4) 0.3481(5) -0.08032(15) 0.0618(10) Uani d . 1
H H4A 0.0062 0.3637 -0.0658 0.074 Uiso calc R 1
C C5 0.2130(4) 0.3003(5) -0.04933(13) 0.0548(9) Uani d . 1
H H5A 0.1983 0.2811 -0.0143 0.066 Uiso calc R 1
C C6 0.3507(3) 0.2803(4) -0.06939(12) 0.0431(8) Uani d . 1
C C7 0.4769(3) 0.2416(4) -0.03535(12) 0.0426(8) Uani d . 1
C C8 0.4740(4) 0.2821(4) 0.01696(13) 0.0502(9) Uani d . 1
H H8A 0.3892 0.3289 0.0310 0.060 Uiso calc R 1
C C9 0.5914(4) 0.2560(5) 0.04891(13) 0.0512(9) Uani d . 1
H H9A 0.5839 0.2819 0.0839 0.061 Uiso calc R 1
C C10 0.7212(3) 0.1910(4) 0.02908(12) 0.0441(8) Uani d . 1
C C11 0.7267(4) 0.1514(5) -0.02322(13) 0.0526(9) Uani d . 1
H H11A 0.8127 0.1087 -0.0374 0.063 Uiso calc R 1
C C12 0.6070(4) 0.1741(5) -0.05464(13) 0.0515(9) Uani d . 1
H H12A 0.6133 0.1438 -0.0894 0.062 Uiso calc R 1
C C13 0.8543(4) 0.1702(5) 0.06013(13) 0.0487(9) Uani d . 1
C C14 0.9399(4) 0.1239(5) 0.15061(12) 0.0496(9) Uani d . 1
C C15 1.2018(3) 0.1052(5) 0.16435(12) 0.0464(9) Uani d . 1
C C16 1.3065(4) 0.2418(5) 0.16584(12) 0.0517(9) Uani d . 1
C C17 1.4339(4) 0.2124(7) 0.19269(15) 0.0722(12) Uani d . 1
H H17A 1.5049 0.3036 0.1934 0.087 Uiso calc R 1
C C18 1.4555(4) 0.0495(8) 0.21814(15) 0.0808(14) Uani d . 1
H H18A 1.5412 0.0305 0.2364 0.097 Uiso calc R 1
C C19 1.3519(5) -0.0868(7) 0.21709(14) 0.0812(13) Uani d . 1
H H19A 1.3671 -0.1973 0.2347 0.097 Uiso calc R 1
C C20 1.2259(4) -0.0589(6) 0.18997(13) 0.0645(11) Uani d . 1
H H20A 1.1562 -0.1516 0.1889 0.077 Uiso calc R 1

loop_
_atom_site_aniso_label
_atom_site_aniso_U_11
_atom_site_aniso_U_22
_atom_site_aniso_U_33
_atom_site_aniso_U_12
_atom_site_aniso_U_13
_atom_site_aniso_U_23
Cl1 0.0681(7) 0.0663(7) 0.1108(9) -0.0126(6) 0.0092(6) 0.0044(7)
S1 0.0552(6) 0.1315(11) 0.0477(6) -0.0086(6) 0.0052(5) -0.0061(6)
O1 0.0459(15) 0.096(2) 0.0570(16) -0.0027(14) 0.0110(12) 0.0065(14)
N1 0.0387(18) 0.067(2) 0.0453(19) -0.0106(16) 0.0027(15) -0.0040(15)
N2 0.0409(18) 0.071(2) 0.0447(19) -0.0087(15) 0.0037(15) 0.0036(17)
C1 0.050(2) 0.072(3) 0.048(2) -0.0094(19) 0.0071(18) -0.002(2)
C2 0.067(3) 0.092(3) 0.050(2) -0.010(2) -0.005(2) 0.006(2)
C3 0.052(2) 0.071(3) 0.069(3) -0.004(2) -0.008(2) 0.007(2)
C4 0.049(2) 0.067(3) 0.069(3) 0.0027(19) 0.007(2) 0.001(2)
C5 0.057(2) 0.053(2) 0.055(2) -0.0055(18) 0.010(2) 0.0032(19)
C6 0.048(2) 0.034(2) 0.048(2) -0.0089(16) 0.0040(17) 0.0003(16)
C7 0.049(2) 0.035(2) 0.043(2) -0.0113(16) 0.0084(17) 0.0013(16)
C8 0.046(2) 0.052(2) 0.052(2) -0.0012(17) 0.0104(18) -0.0009(19)
C9 0.055(2) 0.055(2) 0.043(2) -0.0039(18) 0.0033(18) -0.0032(18)
C10 0.049(2) 0.039(2) 0.043(2) -0.0098(16) 0.0041(17) -0.0018(17)
C11 0.049(2) 0.055(2) 0.054(2) -0.0022(18) 0.0115(18) -0.0031(19)
C12 0.053(2) 0.054(2) 0.048(2) -0.0052(18) 0.0076(18) -0.0029(18)
C13 0.052(2) 0.046(2) 0.048(2) -0.0071(17) 0.0042(19) -0.0005(17)
C14 0.049(2) 0.051(2) 0.049(2) -0.0133(17) 0.0039(18) -0.0087(18)
C15 0.040(2) 0.055(3) 0.044(2) 0.0010(18) 0.0050(16) -0.0039(19)
C16 0.050(2) 0.056(2) 0.049(2) -0.0038(19) 0.0036(18) -0.0089(19)
C17 0.048(3) 0.106(4) 0.063(3) -0.013(2) 0.004(2) -0.013(3)
C18 0.050(3) 0.137(5) 0.056(3) 0.013(3) -0.002(2) 0.004(3)
C19 0.069(3) 0.112(4) 0.062(3) 0.016(3) 0.009(2) 0.025(3)
C20 0.063(3) 0.071(3) 0.060(2) 0.001(2) 0.009(2) 0.011(2)

loop_
_atom_type_symbol
_atom_type_description
_atom_type_scat_dispersion_real
_atom_type_scat_dispersion_imag
_atom_type_scat_source
C C 0.0033 0.0016 'International Tables Vol C Tables 4.2.6.8 and 6.1.1.4'
H H 0.0000 0.0000 'International Tables Vol C Tables 4.2.6.8 and 6.1.1.4'
N N 0.0061 0.0033 'International Tables Vol C Tables 4.2.6.8 and 6.1.1.4'
O O 0.0106 0.0060 'International Tables Vol C Tables 4.2.6.8 and 6.1.1.4'
S S 0.1246 0.1234 'International Tables Vol C Tables 4.2.6.8 and 6.1.1.4'
Cl Cl 0.1484 0.1585 'International Tables Vol C Tables 4.2.6.8 and 6.1.1.4'

loop_
_geom_angle_atom_site_label_1
_geom_angle_atom_site_label_2
_geom_angle_atom_site_label_3
_geom_angle
C13 N1 C14 129.6(3)
C13 N1 H1A 115(2)
C14 N1 H1A 116(2)
C14 N2 C15 126.4(3)
C14 N2 H2A 114(2)
C15 N2 H2A 119(2)
C2 C1 C6 121.4(3)
C2 C1 H1B 119.3
C6 C1 H1B 119.3
C3 C2 C1 120.8(4)
C3 C2 H2B 119.6
C1 C2 H2B 119.6
C2 C3 C4 119.0(3)
C2 C3 H3A 120.5
C4 C3 H3A 120.5
C3 C4 C5 120.5(3)
C3 C4 H4A 119.7
C5 C4 H4A 119.7
C4 C5 C6 121.3(3)
C4 C5 H5A 119.4
C6 C5 H5A 119.4
C1 C6 C5 116.8(3)
C1 C6 C7 122.0(3)
C5 C6 C7 121.1(3)
C8 C7 C12 116.5(3)
C8 C7 C6 121.5(3)
C12 C7 C6 121.9(3)
C9 C8 C7 122.7(3)
C9 C8 H8A 118.6
C7 C8 H8A 118.6
C8 C9 C10 120.2(3)
C8 C9 H9A 119.9
C10 C9 H9A 119.9
C11 C10 C9 117.9(3)
C11 C10 C13 118.5(3)
C9 C10 C13 123.5(3)
C12 C11 C10 121.3(3)
C12 C11 H11A 119.4
C10 C11 H11A 119.4
C11 C12 C7 121.4(3)
C11 C12 H12A 119.3
C7 C12 H12A 119.3
O1 C13 N1 121.9(3)
O1 C13 C10 121.6(3)
N1 C13 C10 116.4(3)
N2 C14 N1 114.2(3)
N2 C14 S1 126.5(3)
N1 C14 S1 119.3(2)
C20 C15 C16 119.4(3)
C20 C15 N2 120.8(3)
C16 C15 N2 119.7(3)
C17 C16 C15 119.9(4)
C17 C16 Cl1 120.4(3)
C15 C16 Cl1 119.7(3)
C18 C17 C16 119.9(4)
C18 C17 H17A 120.0
C16 C17 H17A 120.0
C17 C18 C19 120.6(4)
C17 C18 H18A 119.7
C19 C18 H18A 119.7
C20 C19 C18 119.7(4)
C20 C19 H19A 120.2
C18 C19 H19A 120.2
C19 C20 C15 120.5(4)
C19 C20 H20A 119.7
C15 C20 H20A 119.7

loop_
_geom_bond_atom_site_label_1
_geom_bond_atom_site_label_2
_geom_bond_distance
_geom_bond_publ_flag
Cl1 C16 1.729(4) ?
S1 C14 1.647(3) yes
O1 C13 1.222(3) yes
N1 C13 1.365(4) yes
N1 C14 1.393(4) yes
N1 H1A 0.855(10) ?
N2 C14 1.332(4) ?
N2 C15 1.413(4) ?
N2 H2A 0.865(10) ?
C1 C2 1.373(5) ?
C1 C6 1.380(4) ?
C1 H1B 0.9300 ?
C2 C3 1.360(5) ?
C2 H2B 0.9300 ?
C3 C4 1.361(5) ?
C3 H3A 0.9300 ?
C4 C5 1.379(4) ?
C4 H4A 0.9300 ?
C5 C6 1.386(4) ?
C5 H5A 0.9300 ?
C6 C7 1.486(4) ?
C7 C8 1.388(4) ?
C7 C12 1.393(4) ?
C8 C9 1.375(4) ?
C8 H8A 0.9300 ?
C9 C10 1.390(4) ?
C9 H9A 0.9300 ?
C10 C11 1.387(4) ?
C10 C13 1.475(4) ?
C11 C12 1.381(4) ?
C11 H11A 0.9300 ?
C12 H12A 0.9300 ?
C15 C20 1.378(5) ?
C15 C16 1.383(4) ?
C16 C17 1.382(5) ?
C17 C18 1.364(5) ?
C17 H17A 0.9300 ?
C18 C19 1.374(6) ?
C18 H18A 0.9300 ?
C19 C20 1.373(5) ?
C19 H19A 0.9300 ?
C20 H20A 0.9300 ?

loop_
_geom_hbond_atom_site_label_D
_geom_hbond_atom_site_label_H
_geom_hbond_atom_site_label_A
_geom_hbond_site_symmetry_A
_geom_hbond_distance_DH
_geom_hbond_distance_HA
_geom_hbond_distance_DA
_geom_hbond_angle_DHA
_geom_hbond_publ_flag
N2 H2A O1 1_555 0.863(12) 1.882(18) 2.619(4) 142(3) yes

loop_
_geom_torsion_atom_site_label_1
_geom_torsion_atom_site_label_2
_geom_torsion_atom_site_label_3
_geom_torsion_atom_site_label_4
_geom_torsion
C6 C1 C2 C3 -1.4(6)
C1 C2 C3 C4 0.4(6)
C2 C3 C4 C5 -0.5(6)
C3 C4 C5 C6 1.6(5)
C2 C1 C6 C5 2.4(5)
C2 C1 C6 C7 -175.8(3)
C4 C5 C6 C1 -2.5(5)
C4 C5 C6 C7 175.7(3)
C1 C6 C7 C8 156.9(3)
C5 C6 C7 C8 -21.2(5)
C1 C6 C7 C12 -18.9(5)
C5 C6 C7 C12 163.0(3)
C12 C7 C8 C9 -0.8(5)
C6 C7 C8 C9 -176.8(3)
C7 C8 C9 C10 1.7(5)
C8 C9 C10 C11 -1.0(5)
C8 C9 C10 C13 176.1(3)
C9 C10 C11 C12 -0.5(5)
C13 C10 C11 C12 -177.8(3)
C10 C11 C12 C7 1.4(5)
C8 C7 C12 C11 -0.7(5)
C6 C7 C12 C11 175.3(3)
C14 N1 C13 O1 1.1(6)
C14 N1 C13 C10 -178.2(3)
C11 C10 C13 O1 24.0(5)
C9 C10 C13 O1 -153.1(3)
C11 C10 C13 N1 -156.7(3)
C9 C10 C13 N1 26.2(5)
C15 N2 C14 N1 -176.2(3)
C15 N2 C14 S1 5.1(5)
C13 N1 C14 N2 -0.9(5)
C13 N1 C14 S1 177.9(3)
C14 N2 C15 C20 60.3(5)
C14 N2 C15 C16 -123.6(4)
C20 C15 C16 C17 0.3(5)
N2 C15 C16 C17 -175.8(3)
C20 C15 C16 Cl1 179.8(2)
N2 C15 C16 Cl1 3.7(4)
C15 C16 C17 C18 -0.7(5)
Cl1 C16 C17 C18 179.8(3)
C16 C17 C18 C19 0.4(6)
C17 C18 C19 C20 0.3(6)
C18 C19 C20 C15 -0.8(6)
C16 C15 C20 C19 0.5(5)
N2 C15 C20 C19 176.5(3)

loop_
_cod_related_entry_id
_cod_related_entry_database
_cod_related_entry_code
1 ChemSpider 1126086
